data_4513931
loop_
_publ_author_name
'Kim, Hyunwoo'
'Park, Gyeongtae'
'Park, Juhyeon'
'Chang, Sukbok'

_publ_section_title
;
 A Facile Access to Primary Alkylamines and Anilines via Ir(III)-Catalyzed
 C--H Amidation Using Azidoformates
;
_journal_name_full 'ACS Catalysis'
_journal_page_first 5922
_journal_paper_doi 10.1021/acscatal.6b01869
_journal_year 2016
_chemical_formula_sum 'C13 H24 N2 O3'
_chemical_formula_weight 256.34
_chemical_name_systematic
;
 ?
;
_space_group_crystal_system monoclinic
_space_group_IT_number 9
_space_group_name_Hall 'C -2yc'
_space_group_name_H-M_alt 'C 1 c 1'
_symmetry_space_group_name_Hall 'C -2yc'
_symmetry_space_group_name_H-M 'C 1 c 1'
_atom_sites_solution_hydrogens geom
_atom_sites_solution_primary direct
_atom_sites_solution_secondary difmap
_audit_creation_method SHELXL-2013
_cell_angle_alpha 90
_cell_angle_beta 90.010(1)
_cell_angle_gamma 90
_cell_formula_units_Z 12
_cell_length_a 17.0431(6)
_cell_length_b 25.6881(9)
_cell_length_c 10.2924(3)
_cell_measurement_reflns_used 9098
_cell_measurement_temperature 128(2)
_cell_measurement_theta_max 24.795
_cell_measurement_theta_min 2.662
_cell_volume 4506.1(3)
_computing_cell_refinement 'Bruker SMART APEXll'
_computing_data_collection 'Bruker SMART APEXll'
_computing_data_reduction 'Bruker SAINT'
_computing_molecular_graphics 'SHELXL-2013 (Sheldrick, 2013)'
_computing_publication_material 'SHELXL-2013 (Sheldrick, 2013)'
_computing_structure_refinement 'SHELXL-2013 (Sheldrick, 2013)'
_computing_structure_solution SHELXTL
_diffrn_ambient_temperature 128(2)
_diffrn_measured_fraction_theta_full 0.936
_diffrn_measured_fraction_theta_max 0.947
_diffrn_measurement_device_type 'CCD area detector'
_diffrn_measurement_method 'omega phi scan'
_diffrn_radiation_monochromator graphite
_diffrn_radiation_type MoK\a
_diffrn_radiation_wavelength 0.71073
_diffrn_reflns_av_R_equivalents 0.1778
_diffrn_reflns_av_unetI/netI 0.1000
_diffrn_reflns_Laue_measured_fraction_full 0.936
_diffrn_reflns_Laue_measured_fraction_max 0.947
_diffrn_reflns_limit_h_max 22
_diffrn_reflns_limit_h_min -22
_diffrn_reflns_limit_k_max 33
_diffrn_reflns_limit_k_min -33
_diffrn_reflns_limit_l_max 13
_diffrn_reflns_limit_l_min -13
_diffrn_reflns_number 93017
_diffrn_reflns_point_group_measured_fraction_full 0.928
_diffrn_reflns_point_group_measured_fraction_max 0.939
_diffrn_reflns_theta_full 25.242
_diffrn_reflns_theta_max 27.566
_diffrn_reflns_theta_min 2.390
_diffrn_source 'fine-focus sealed tube'
_exptl_absorpt_coefficient_mu 0.080
_exptl_absorpt_correction_T_max 0.8247
_exptl_absorpt_correction_T_min 0.2806
_exptl_absorpt_correction_type multi-scan
_exptl_absorpt_process_details SADABS
_exptl_crystal_colour colourless
_exptl_crystal_density_diffrn 1.134
_exptl_crystal_description Block
_exptl_crystal_F_000 1680
_exptl_crystal_size_max 0.240
_exptl_crystal_size_mid 0.210
_exptl_crystal_size_min 0.110
_refine_diff_density_max 0.315
_refine_diff_density_min -0.295
_refine_diff_density_rms 0.086
_refine_ls_abs_structure_details
;
 Flack x determined using 2534 quotients [(I+)-(I-)]/[(I+)+(I-)]
 (Parsons and Flack (2004), Acta Cryst. A60, s61).
;
_refine_ls_abs_structure_Flack 0.2(5)
_refine_ls_extinction_method none
_refine_ls_goodness_of_fit_ref 1.013
_refine_ls_hydrogen_treatment constr
_refine_ls_matrix_type full
_refine_ls_number_parameters 508
_refine_ls_number_reflns 9762
_refine_ls_number_restraints 2
_refine_ls_restrained_S_all 1.013
_refine_ls_R_factor_all 0.1088
_refine_ls_R_factor_gt 0.0673
_refine_ls_shift/su_max 0.000
_refine_ls_shift/su_mean 0.000
_refine_ls_structure_factor_coef Fsqd
_refine_ls_weighting_details 'w=1/[\s^2^(Fo^2^)+(0.0871P)^2^+0.2367P] where P=(Fo^2^+2Fc^2^)/3'
_refine_ls_weighting_scheme calc
_refine_ls_wR_factor_gt 0.1430
_refine_ls_wR_factor_ref 0.1630
_reflns_Friedel_coverage 0.979
_reflns_Friedel_fraction_full 0.919
_reflns_Friedel_fraction_max 0.930
_reflns_number_gt 6807
_reflns_number_total 9762
_reflns_threshold_expression 'I > 2\s(I)'
_cod_data_source_file cs6b01869_si_002.cif
_cod_data_source_block othcc
_cod_depositor_comments
;
The following automatic conversions were performed:

'_exptl_absorpt_correction_type' value 'MULTI-SCAN' changed to
'multi-scan' according to
/usr/data/users/saulius/crontab/automatic-downloads/rss-feeds/ACS/lib/dictionaries/cif_core.dic
dictionary named 'cif_core.dic' version 2.4.2 from 2011-04-26.

Automatic conversion script
Id: cif_fix_values 4268 2015-11-12 08:31:59Z antanas 
;
_cod_database_code 4513931
_shelx_space_group_comment
;
The symmetry employed for this shelxl refinement is uniquely defined
by the following loop, which should always be used as a source of
symmetry information in preference to the above space-group names.
They are only intended as comments.
;
_shelx_estimated_absorpt_t_min 0.981
_shelx_estimated_absorpt_t_max 0.991
_shelxl_version_number 2013-4

loop_
_space_group_symop_operation_xyz
'x, y, z'
'x, -y, z+1/2'
'x+1/2, y+1/2, z'
'x+1/2, -y+1/2, z+1/2'

loop_
_atom_site_label
_atom_site_type_symbol
_atom_site_fract_x
_atom_site_fract_y
_atom_site_fract_z
_atom_site_U_iso_or_equiv
_atom_site_adp_type
_atom_site_occupancy
_atom_site_site_symmetry_order
_atom_site_calc_flag
_atom_site_refinement_flags_posn
_atom_site_refinement_flags_adp
O1 O 0.10278(19) 0.43507(12) -0.0435(3) 0.0235(7) Uani 1 1 d . .
O2 O 0.0701(2) 0.36882(12) 0.0942(3) 0.0291(8) Uani 1 1 d . .
O3 O 0.2681(2) 0.50100(12) 0.2062(3) 0.0239(7) Uani 1 1 d . .
N1 N 0.1652(2) 0.42863(14) 0.1423(3) 0.0200(8) Uani 1 1 d . .
H1 H 0.1929 0.4546 0.1110 0.024 Uiso 1 1 calc R U
N2 N 0.3099(2) 0.50747(14) 0.4143(4) 0.0207(8) Uani 1 1 d . .
H2 H 0.3092 0.4932 0.4920 0.025 Uiso 1 1 calc R U
C1 C 0.1083(3) 0.40682(17) 0.0662(4) 0.0209(9) Uani 1 1 d . .
C2 C 0.1805(3) 0.41124(17) 0.2665(4) 0.0195(9) Uani 1 1 d . .
H2A H 0.1552 0.3801 0.2934 0.023 Uiso 1 1 calc R U
C3 C 0.2282(3) 0.43472(16) 0.3530(4) 0.0192(9) Uani 1 1 d . .
C4 C 0.2367(3) 0.41144(18) 0.4858(5) 0.0272(11) Uani 1 1 d . .
H4A H 0.2083 0.3783 0.4892 0.041 Uiso 1 1 calc R U
H4B H 0.2148 0.4354 0.5505 0.041 Uiso 1 1 calc R U
H4C H 0.2923 0.4055 0.5043 0.041 Uiso 1 1 calc R U
C5 C 0.2697(3) 0.48313(16) 0.3192(4) 0.0183(9) Uani 1 1 d . .
C6 C 0.3553(3) 0.55641(18) 0.3987(5) 0.0226(10) Uani 1 1 d . .
C7 C 0.3017(3) 0.60113(18) 0.3601(5) 0.0279(11) Uani 1 1 d . .
H7A H 0.2739 0.5922 0.2797 0.042 Uiso 1 1 calc R U
H7B H 0.3330 0.6326 0.3462 0.042 Uiso 1 1 calc R U
H7C H 0.2634 0.6074 0.4295 0.042 Uiso 1 1 calc R U
C8 C 0.4196(3) 0.5488(2) 0.2976(5) 0.0337(12) Uani 1 1 d . .
H8A H 0.4510 0.5182 0.3203 0.051 Uiso 1 1 calc R U
H8B H 0.4533 0.5797 0.2955 0.051 Uiso 1 1 calc R U
H8C H 0.3957 0.5436 0.2120 0.051 Uiso 1 1 calc R U
C9 C 0.3934(4) 0.5682(2) 0.5288(5) 0.0378(13) Uani 1 1 d . .
H9A H 0.3527 0.5729 0.5949 0.057 Uiso 1 1 calc R U
H9B H 0.4245 0.6002 0.5217 0.057 Uiso 1 1 calc R U
H9C H 0.4277 0.5393 0.5537 0.057 Uiso 1 1 calc R U
C10 C 0.0452(3) 0.42144(18) -0.1463(5) 0.0231(10) Uani 1 1 d . .
C11 C 0.0668(3) 0.3699(2) -0.2056(5) 0.0319(12) Uani 1 1 d . .
H11A H 0.1212 0.3712 -0.2363 0.048 Uiso 1 1 calc R U
H11B H 0.0319 0.3625 -0.2789 0.048 Uiso 1 1 calc R U
H11C H 0.0615 0.3424 -0.1402 0.048 Uiso 1 1 calc R U
C12 C -0.0374(3) 0.4228(2) -0.0899(5) 0.0317(12) Uani 1 1 d . .
H12A H -0.0455 0.3923 -0.0343 0.047 Uiso 1 1 calc R U
H12B H -0.0758 0.4225 -0.1608 0.047 Uiso 1 1 calc R U
H12C H -0.0441 0.4546 -0.0383 0.047 Uiso 1 1 calc R U
C13 C 0.0569(3) 0.4658(2) -0.2412(5) 0.0301(11) Uani 1 1 d . .
H13A H 0.0466 0.4990 -0.1973 0.045 Uiso 1 1 calc R U
H13B H 0.0207 0.4618 -0.3144 0.045 Uiso 1 1 calc R U
H13C H 0.1111 0.4654 -0.2732 0.045 Uiso 1 1 calc R U
O4 O 0.30786(18) 0.76468(12) -0.0484(3) 0.0238(7) Uani 1 1 d . .
O5 O 0.3332(2) 0.69631(13) 0.0877(3) 0.0297(8) Uani 1 1 d . .
O6 O 0.1540(2) 0.83904(12) 0.2022(3) 0.0265(7) Uani 1 1 d . .
N3 N 0.2451(2) 0.76047(15) 0.1375(4) 0.0241(9) Uani 1 1 d . .
H3 H 0.2206 0.7880 0.1069 0.029 Uiso 1 1 calc R U
N4 N 0.1145(2) 0.84824(14) 0.4096(4) 0.0216(8) Uani 1 1 d . .
H4 H 0.1141 0.8342 0.4875 0.026 Uiso 1 1 calc R U
C14 C 0.2995(3) 0.73617(17) 0.0604(5) 0.0224(10) Uani 1 1 d . .
C15 C 0.2271(3) 0.74342(18) 0.2617(5) 0.0240(10) Uani 1 1 d . .
H15 H 0.2469 0.7104 0.2874 0.029 Uiso 1 1 calc R U
C16 C 0.1842(3) 0.76960(17) 0.3477(4) 0.0196(9) Uani 1 1 d . .
C17 C 0.1711(3) 0.74611(18) 0.4804(5) 0.0275(11) Uani 1 1 d . .
H17A H 0.1147 0.7430 0.4968 0.041 Uiso 1 1 calc R U
H17B H 0.1949 0.7685 0.5466 0.041 Uiso 1 1 calc R U
H17C H 0.1953 0.7115 0.4838 0.041 Uiso 1 1 calc R U
C18 C 0.1497(3) 0.82166(17) 0.3145(4) 0.0195(9) Uani 1 1 d . .
C19 C 0.0761(3) 0.89947(18) 0.3939(5) 0.0233(10) Uani 1 1 d . .
C20 C 0.0116(3) 0.8956(2) 0.2909(6) 0.0357(13) Uani 1 1 d . .
H20A H 0.0355 0.8897 0.2055 0.054 Uiso 1 1 calc R U
H20B H -0.0185 0.9281 0.2892 0.054 Uiso 1 1 calc R U
H20C H -0.0234 0.8665 0.3120 0.054 Uiso 1 1 calc R U
C21 C 0.1352(3) 0.9407(2) 0.3558(5) 0.0338(12) Uani 1 1 d . .
H21A H 0.1754 0.9436 0.4235 0.051 Uiso 1 1 calc R U
H21B H 0.1084 0.9743 0.3458 0.051 Uiso 1 1 calc R U
H21C H 0.1600 0.9310 0.2733 0.051 Uiso 1 1 calc R U
C22 C 0.0399(4) 0.9128(2) 0.5243(6) 0.0461(15) Uani 1 1 d . .
H22A H 0.0006 0.8865 0.5469 0.069 Uiso 1 1 calc R U
H22B H 0.0149 0.9470 0.5194 0.069 Uiso 1 1 calc R U
H22C H 0.0810 0.9134 0.5910 0.069 Uiso 1 1 calc R U
C23 C 0.3628(3) 0.7485(2) -0.1518(5) 0.0257(10) Uani 1 1 d . .
C24 C 0.4457(3) 0.7458(2) -0.0977(5) 0.0306(11) Uani 1 1 d . .
H24A H 0.4597 0.7794 -0.0589 0.046 Uiso 1 1 calc R U
H24B H 0.4825 0.7377 -0.1681 0.046 Uiso 1 1 calc R U
H24C H 0.4485 0.7185 -0.0313 0.046 Uiso 1 1 calc R U
C25 C 0.3343(3) 0.6975(2) -0.2103(5) 0.0307(11) Uani 1 1 d . .
H25A H 0.3389 0.6697 -0.1455 0.046 Uiso 1 1 calc R U
H25B H 0.3663 0.6889 -0.2864 0.046 Uiso 1 1 calc R U
H25C H 0.2793 0.7011 -0.2365 0.046 Uiso 1 1 calc R U
C26 C 0.3555(3) 0.7926(2) -0.2476(5) 0.0322(12) Uani 1 1 d . .
H26A H 0.3016 0.7941 -0.2807 0.048 Uiso 1 1 calc R U
H26B H 0.3919 0.7869 -0.3200 0.048 Uiso 1 1 calc R U
H26C H 0.3683 0.8255 -0.2044 0.048 Uiso 1 1 calc R U
O7 O 0.6514(2) 0.66546(12) 0.2011(3) 0.0241(7) Uani 1 1 d . .
O9 O 0.82852(19) 0.61390(12) -0.0435(3) 0.0246(7) Uani 1 1 d . .
O8 O 0.8632(2) 0.54493(14) 0.0834(3) 0.0351(9) Uani 1 1 d . .
N5 N 0.7632(2) 0.59959(15) 0.1362(4) 0.0234(8) Uani 1 1 d . .
H5 H 0.7327 0.6244 0.1062 0.028 Uiso 1 1 calc R U
N6 N 0.6088(2) 0.66916(14) 0.4076(4) 0.0224(8) Uani 1 1 d . .
H6 H 0.6107 0.6547 0.4851 0.027 Uiso 1 1 calc R U
C27 C 0.8236(3) 0.58214(18) 0.0594(5) 0.0229(10) Uani 1 1 d . .
C28 C 0.7484(3) 0.57992(18) 0.2580(4) 0.0223(10) Uani 1 1 d . .
H28 H 0.7763 0.5495 0.2828 0.027 Uiso 1 1 calc R U
C29 C 0.6977(3) 0.60013(17) 0.3453(4) 0.0225(10) Uani 1 1 d . .
C30 C 0.6899(3) 0.5749(2) 0.4764(5) 0.0320(12) Uani 1 1 d . .
H30A H 0.7235 0.5439 0.4801 0.048 Uiso 1 1 calc R U
H30B H 0.6351 0.5647 0.4905 0.048 Uiso 1 1 calc R U
H30C H 0.7060 0.5995 0.5440 0.048 Uiso 1 1 calc R U
C31 C 0.6517(3) 0.64717(17) 0.3136(4) 0.0194(9) Uani 1 1 d . .
C32 C 0.5583(3) 0.71583(18) 0.3927(5) 0.0255(11) Uani 1 1 d . .
C34 C 0.5201(4) 0.7259(2) 0.5226(6) 0.0427(15) Uani 1 1 d . .
H34A H 0.5608 0.7315 0.5885 0.064 Uiso 1 1 calc R U
H34B H 0.4879 0.6959 0.5470 0.064 Uiso 1 1 calc R U
H34C H 0.4869 0.7570 0.5166 0.064 Uiso 1 1 calc R U
C33 C 0.4956(3) 0.7056(2) 0.2912(6) 0.0386(13) Uani 1 1 d . .
H33A H 0.4607 0.7358 0.2851 0.058 Uiso 1 1 calc R U
H33B H 0.4651 0.6748 0.3161 0.058 Uiso 1 1 calc R U
H33C H 0.5205 0.6995 0.2067 0.058 Uiso 1 1 calc R U
C35 C 0.6076(3) 0.76292(18) 0.3538(5) 0.0271(11) Uani 1 1 d . .
H35A H 0.6458 0.7705 0.4224 0.041 Uiso 1 1 calc R U
H35B H 0.5733 0.7931 0.3413 0.041 Uiso 1 1 calc R U
H35C H 0.6354 0.7554 0.2725 0.041 Uiso 1 1 calc R U
C36 C 0.8878(3) 0.60487(18) -0.1451(5) 0.0252(10) Uani 1 1 d . .
C37 C 0.8710(3) 0.5544(2) -0.2156(5) 0.0311(12) Uani 1 1 d . .
H37A H 0.8783 0.5251 -0.1558 0.047 Uiso 1 1 calc R U
H37B H 0.9070 0.5508 -0.2892 0.047 Uiso 1 1 calc R U
H37C H 0.8168 0.5547 -0.2474 0.047 Uiso 1 1 calc R U
C38 C 0.9701(3) 0.6063(2) -0.0876(5) 0.0369(13) Uani 1 1 d . .
H38A H 0.9759 0.6375 -0.0335 0.055 Uiso 1 1 calc R U
H38B H 1.0088 0.6072 -0.1580 0.055 Uiso 1 1 calc R U
H38C H 0.9785 0.5752 -0.0343 0.055 Uiso 1 1 calc R U
C39 C 0.8752(4) 0.6514(2) -0.2336(5) 0.0416(14) Uani 1 1 d . .
H39A H 0.8228 0.6493 -0.2728 0.062 Uiso 1 1 calc R U
H39B H 0.9150 0.6513 -0.3023 0.062 Uiso 1 1 calc R U
H39C H 0.8796 0.6835 -0.1829 0.062 Uiso 1 1 calc R U

loop_
_atom_site_aniso_label
_atom_site_aniso_U_11
_atom_site_aniso_U_22
_atom_site_aniso_U_33
_atom_site_aniso_U_23
_atom_site_aniso_U_13
_atom_site_aniso_U_12
O1 0.0265(17) 0.0291(17) 0.0149(16) 0.0016(13) -0.0044(13) -0.0060(13)
O2 0.0370(19) 0.0261(17) 0.0243(18) 0.0039(14) -0.0037(15) -0.0115(15)
O3 0.0362(19) 0.0263(17) 0.0092(16) 0.0011(13) -0.0012(13) -0.0075(14)
N1 0.027(2) 0.0211(19) 0.0121(18) 0.0020(14) -0.0011(15) -0.0035(15)
N2 0.028(2) 0.0217(19) 0.0122(19) 0.0033(15) -0.0031(15) -0.0058(16)
C1 0.023(2) 0.022(2) 0.018(2) -0.0051(18) -0.0023(18) 0.0022(18)
C2 0.025(2) 0.020(2) 0.013(2) -0.0014(17) 0.0000(17) 0.0024(18)
C3 0.022(2) 0.016(2) 0.019(2) -0.0004(17) 0.0015(18) 0.0025(18)
C4 0.044(3) 0.019(2) 0.019(2) 0.0022(19) -0.004(2) -0.003(2)
C5 0.019(2) 0.019(2) 0.016(2) -0.0005(18) -0.0002(17) 0.0041(17)
C6 0.028(3) 0.025(2) 0.016(2) -0.0009(18) -0.0029(18) -0.0086(19)
C7 0.033(3) 0.023(2) 0.027(3) 0.003(2) 0.001(2) -0.002(2)
C8 0.028(3) 0.037(3) 0.036(3) -0.005(2) 0.009(2) -0.006(2)
C9 0.050(3) 0.035(3) 0.028(3) 0.003(2) -0.016(3) -0.017(3)
C10 0.019(2) 0.031(2) 0.018(2) 0.002(2) -0.0037(18) -0.0062(19)
C11 0.043(3) 0.030(3) 0.023(3) -0.005(2) -0.006(2) -0.002(2)
C12 0.024(2) 0.042(3) 0.029(3) 0.007(2) -0.004(2) -0.005(2)
C13 0.032(3) 0.041(3) 0.017(2) 0.004(2) -0.005(2) -0.011(2)
O4 0.0288(18) 0.0246(16) 0.0179(17) 0.0012(13) 0.0043(14) 0.0053(13)
O5 0.0378(19) 0.0239(18) 0.0276(19) 0.0031(14) 0.0049(15) 0.0048(15)
O6 0.0383(19) 0.0271(17) 0.0141(17) 0.0010(14) 0.0003(14) 0.0052(15)
N3 0.031(2) 0.023(2) 0.018(2) -0.0003(16) 0.0024(16) 0.0059(16)
N4 0.029(2) 0.0221(19) 0.0135(19) -0.0006(15) 0.0005(16) 0.0033(16)
C14 0.027(2) 0.020(2) 0.020(2) -0.0062(19) 0.0004(19) -0.0006(19)
C15 0.031(3) 0.020(2) 0.021(3) 0.0012(19) -0.001(2) 0.0036(19)
C16 0.027(2) 0.020(2) 0.012(2) -0.0009(17) 0.0002(18) 0.0004(18)
C17 0.041(3) 0.021(2) 0.020(2) 0.0012(19) 0.001(2) 0.004(2)
C18 0.023(2) 0.022(2) 0.013(2) -0.0021(18) 0.0002(17) -0.0019(18)
C19 0.028(2) 0.023(2) 0.018(2) 0.0014(19) 0.0007(19) 0.0066(19)
C20 0.039(3) 0.029(3) 0.039(3) 0.001(2) -0.017(3) 0.007(2)
C21 0.040(3) 0.023(3) 0.038(3) -0.001(2) -0.008(2) -0.001(2)
C22 0.066(4) 0.044(3) 0.028(3) 0.003(3) 0.016(3) 0.027(3)
C23 0.021(2) 0.032(2) 0.024(2) 0.000(2) 0.0043(19) 0.005(2)
C24 0.023(2) 0.033(3) 0.036(3) 0.003(2) 0.004(2) 0.004(2)
C25 0.029(3) 0.034(3) 0.029(3) -0.008(2) 0.003(2) 0.006(2)
C26 0.033(3) 0.036(3) 0.028(3) 0.007(2) 0.006(2) 0.008(2)
O7 0.0330(18) 0.0260(16) 0.0133(16) -0.0002(13) -0.0001(13) 0.0064(14)
O9 0.0276(17) 0.0261(17) 0.0199(17) 0.0016(14) 0.0061(14) 0.0064(14)
O8 0.043(2) 0.036(2) 0.0262(19) 0.0071(16) 0.0105(16) 0.0185(17)
N5 0.027(2) 0.026(2) 0.017(2) 0.0002(16) 0.0003(16) 0.0048(16)
N6 0.029(2) 0.024(2) 0.014(2) 0.0036(16) 0.0030(16) 0.0044(16)
C27 0.024(2) 0.024(2) 0.022(2) -0.0025(19) 0.0012(19) 0.002(2)
C28 0.028(2) 0.023(2) 0.016(2) -0.0027(18) -0.0011(18) 0.0027(19)
C29 0.033(3) 0.018(2) 0.016(2) -0.0014(17) -0.0004(19) -0.0018(19)
C30 0.052(3) 0.027(3) 0.018(2) 0.002(2) 0.000(2) 0.013(2)
C31 0.021(2) 0.023(2) 0.014(2) -0.0040(18) -0.0017(18) -0.0016(18)
C32 0.027(3) 0.023(2) 0.027(3) -0.0007(19) 0.011(2) -0.0004(19)
C34 0.058(4) 0.041(3) 0.029(3) 0.005(2) 0.019(3) 0.017(3)
C33 0.029(3) 0.030(3) 0.057(4) -0.002(3) -0.008(3) 0.001(2)
C35 0.030(3) 0.024(2) 0.028(3) 0.003(2) 0.000(2) 0.004(2)
C36 0.028(3) 0.025(2) 0.023(3) -0.001(2) 0.009(2) 0.003(2)
C37 0.033(3) 0.035(3) 0.025(3) -0.005(2) -0.005(2) 0.002(2)
C38 0.036(3) 0.046(3) 0.029(3) -0.002(2) 0.004(2) 0.000(2)
C39 0.053(4) 0.042(3) 0.030(3) 0.009(2) 0.014(3) 0.012(3)

loop_
_atom_type_symbol
_atom_type_description
_atom_type_scat_dispersion_real
_atom_type_scat_dispersion_imag
_atom_type_scat_source
C C 0.0033 0.0016 'International Tables Vol C Tables 4.2.6.8 and 6.1.1.4'
H H 0.0000 0.0000 'International Tables Vol C Tables 4.2.6.8 and 6.1.1.4'
N N 0.0061 0.0033 'International Tables Vol C Tables 4.2.6.8 and 6.1.1.4'
O O 0.0106 0.0060 'International Tables Vol C Tables 4.2.6.8 and 6.1.1.4'

loop_
_geom_angle_atom_site_label_1
_geom_angle_atom_site_label_2
_geom_angle_atom_site_label_3
_geom_angle
C1 O1 C10 121.1(3)
C1 N1 C2 122.2(4)
C1 N1 H1 118.9
C2 N1 H1 118.9
C5 N2 C6 125.4(4)
C5 N2 H2 117.3
C6 N2 H2 117.3
O2 C1 O1 126.7(4)
O2 C1 N1 125.3(4)
O1 C1 N1 108.0(4)
C3 C2 N1 125.5(4)
C3 C2 H2A 117.2
N1 C2 H2A 117.2
C2 C3 C5 120.7(4)
C2 C3 C4 118.8(4)
C5 C3 C4 120.5(4)
C3 C4 H4A 109.5
C3 C4 H4B 109.5
H4A C4 H4B 109.5
C3 C4 H4C 109.5
H4A C4 H4C 109.5
H4B C4 H4C 109.5
O3 C5 N2 121.0(4)
O3 C5 C3 121.3(4)
N2 C5 C3 117.6(4)
N2 C6 C9 107.3(4)
N2 C6 C7 110.7(4)
C9 C6 C7 109.7(4)
N2 C6 C8 109.9(4)
C9 C6 C8 108.7(4)
C7 C6 C8 110.5(4)
C6 C7 H7A 109.5
C6 C7 H7B 109.5
H7A C7 H7B 109.5
C6 C7 H7C 109.5
H7A C7 H7C 109.5
H7B C7 H7C 109.5
C6 C8 H8A 109.5
C6 C8 H8B 109.5
H8A C8 H8B 109.5
C6 C8 H8C 109.5
H8A C8 H8C 109.5
H8B C8 H8C 109.5
C6 C9 H9A 109.5
C6 C9 H9B 109.5
H9A C9 H9B 109.5
C6 C9 H9C 109.5
H9A C9 H9C 109.5
H9B C9 H9C 109.5
O1 C10 C11 109.6(4)
O1 C10 C13 101.2(3)
C11 C10 C13 111.6(4)
O1 C10 C12 109.5(4)
C11 C10 C12 113.7(4)
C13 C10 C12 110.5(4)
C10 C11 H11A 109.5
C10 C11 H11B 109.5
H11A C11 H11B 109.5
C10 C11 H11C 109.5
H11A C11 H11C 109.5
H11B C11 H11C 109.5
C10 C12 H12A 109.5
C10 C12 H12B 109.5
H12A C12 H12B 109.5
C10 C12 H12C 109.5
H12A C12 H12C 109.5
H12B C12 H12C 109.5
C10 C13 H13A 109.5
C10 C13 H13B 109.5
H13A C13 H13B 109.5
C10 C13 H13C 109.5
H13A C13 H13C 109.5
H13B C13 H13C 109.5
C14 O4 C23 121.0(3)
C14 N3 C15 122.7(4)
C14 N3 H3 118.7
C15 N3 H3 118.7
C18 N4 C19 125.0(4)
C18 N4 H4 117.5
C19 N4 H4 117.5
O5 C14 O4 127.2(4)
O5 C14 N3 125.0(4)
O4 C14 N3 107.8(4)
C16 C15 N3 125.2(4)
C16 C15 H15 117.4
N3 C15 H15 117.4
C15 C16 C18 120.9(4)
C15 C16 C17 118.8(4)
C18 C16 C17 120.3(4)
C16 C17 H17A 109.5
C16 C17 H17B 109.5
H17A C17 H17B 109.5
C16 C17 H17C 109.5
H17A C17 H17C 109.5
H17B C17 H17C 109.5
O6 C18 N4 121.7(4)
O6 C18 C16 120.6(4)
N4 C18 C16 117.7(4)
N4 C19 C21 111.0(4)
N4 C19 C22 106.5(4)
C21 C19 C22 110.0(4)
N4 C19 C20 109.6(4)
C21 C19 C20 110.1(4)
C22 C19 C20 109.6(4)
C19 C20 H20A 109.5
C19 C20 H20B 109.5
H20A C20 H20B 109.5
C19 C20 H20C 109.5
H20A C20 H20C 109.5
H20B C20 H20C 109.5
C19 C21 H21A 109.5
C19 C21 H21B 109.5
H21A C21 H21B 109.5
C19 C21 H21C 109.5
H21A C21 H21C 109.5
H21B C21 H21C 109.5
C19 C22 H22A 109.5
C19 C22 H22B 109.5
H22A C22 H22B 109.5
C19 C22 H22C 109.5
H22A C22 H22C 109.5
H22B C22 H22C 109.5
O4 C23 C26 102.0(4)
O4 C23 C24 109.8(4)
C26 C23 C24 110.5(4)
O4 C23 C25 108.9(4)
C26 C23 C25 111.3(4)
C24 C23 C25 113.7(4)
C23 C24 H24A 109.5
C23 C24 H24B 109.5
H24A C24 H24B 109.5
C23 C24 H24C 109.5
H24A C24 H24C 109.5
H24B C24 H24C 109.5
C23 C25 H25A 109.5
C23 C25 H25B 109.5
H25A C25 H25B 109.5
C23 C25 H25C 109.5
H25A C25 H25C 109.5
H25B C25 H25C 109.5
C23 C26 H26A 109.5
C23 C26 H26B 109.5
H26A C26 H26B 109.5
C23 C26 H26C 109.5
H26A C26 H26C 109.5
H26B C26 H26C 109.5
C27 O9 C36 120.6(3)
C27 N5 C28 122.9(4)
C27 N5 H5 118.6
C28 N5 H5 118.6
C31 N6 C32 125.7(4)
C31 N6 H6 117.2
C32 N6 H6 117.2
O8 C27 O9 128.0(4)
O8 C27 N5 124.3(4)
O9 C27 N5 107.7(4)
C29 C28 N5 125.7(4)
C29 C28 H28 117.2
N5 C28 H28 117.2
C28 C29 C31 120.5(4)
C28 C29 C30 119.2(4)
C31 C29 C30 120.3(4)
C29 C30 H30A 109.5
C29 C30 H30B 109.5
H30A C30 H30B 109.5
C29 C30 H30C 109.5
H30A C30 H30C 109.5
H30B C30 H30C 109.5
O7 C31 N6 120.6(4)
O7 C31 C29 120.9(4)
N6 C31 C29 118.4(4)
N6 C32 C34 107.3(4)
N6 C32 C33 109.8(4)
C34 C32 C33 109.6(4)
N6 C32 C35 110.4(4)
C34 C32 C35 109.5(4)
C33 C32 C35 110.1(4)
C32 C34 H34A 109.5
C32 C34 H34B 109.5
H34A C34 H34B 109.5
C32 C34 H34C 109.5
H34A C34 H34C 109.5
H34B C34 H34C 109.5
C32 C33 H33A 109.5
C32 C33 H33B 109.5
H33A C33 H33B 109.5
C32 C33 H33C 109.5
H33A C33 H33C 109.5
H33B C33 H33C 109.5
C32 C35 H35A 109.5
C32 C35 H35B 109.5
H35A C35 H35B 109.5
C32 C35 H35C 109.5
H35A C35 H35C 109.5
H35B C35 H35C 109.5
O9 C36 C37 110.2(4)
O9 C36 C39 101.8(4)
C37 C36 C39 111.1(4)
O9 C36 C38 110.6(4)
C37 C36 C38 112.4(4)
C39 C36 C38 110.1(5)
C36 C37 H37A 109.5
C36 C37 H37B 109.5
H37A C37 H37B 109.5
C36 C37 H37C 109.5
H37A C37 H37C 109.5
H37B C37 H37C 109.5
C36 C38 H38A 109.5
C36 C38 H38B 109.5
H38A C38 H38B 109.5
C36 C38 H38C 109.5
H38A C38 H38C 109.5
H38B C38 H38C 109.5
C36 C39 H39A 109.5
C36 C39 H39B 109.5
H39A C39 H39B 109.5
C36 C39 H39C 109.5
H39A C39 H39C 109.5
H39B C39 H39C 109.5

loop_
_geom_bond_atom_site_label_1
_geom_bond_atom_site_label_2
_geom_bond_distance
O1 C1 1.345(6)
O1 C10 1.485(5)
O2 C1 1.208(6)
O3 C5 1.250(5)
N1 C1 1.366(6)
N1 C2 1.379(6)
N1 H1 0.8800
N2 C5 1.349(6)
N2 C6 1.485(6)
N2 H2 0.8800
C2 C3 1.349(6)
C2 H2A 0.9500
C3 C5 1.472(6)
C3 C4 1.498(6)
C4 H4A 0.9800
C4 H4B 0.9800
C4 H4C 0.9800
C6 C9 1.518(7)
C6 C7 1.521(7)
C6 C8 1.523(7)
C7 H7A 0.9800
C7 H7B 0.9800
C7 H7C 0.9800
C8 H8A 0.9800
C8 H8B 0.9800
C8 H8C 0.9800
C9 H9A 0.9800
C9 H9B 0.9800
C9 H9C 0.9800
C10 C11 1.504(7)
C10 C13 1.514(7)
C10 C12 1.523(7)
C11 H11A 0.9800
C11 H11B 0.9800
C11 H11C 0.9800
C12 H12A 0.9800
C12 H12B 0.9800
C12 H12C 0.9800
C13 H13A 0.9800
C13 H13B 0.9800
C13 H13C 0.9800
O4 C14 1.346(6)
O4 C23 1.477(6)
O5 C14 1.207(6)
O6 C18 1.241(6)
N3 C14 1.371(6)
N3 C15 1.385(6)
N3 H3 0.8800
N4 C18 1.335(6)
N4 C19 1.478(6)
N4 H4 0.8800
C15 C16 1.330(6)
C15 H15 0.9500
C16 C18 1.500(6)
C16 C17 1.509(6)
C17 H17A 0.9800
C17 H17B 0.9800
C17 H17C 0.9800
C19 C21 1.513(7)
C19 C22 1.517(7)
C19 C20 1.531(7)
C20 H20A 0.9800
C20 H20B 0.9800
C20 H20C 0.9800
C21 H21A 0.9800
C21 H21B 0.9800
C21 H21C 0.9800
C22 H22A 0.9800
C22 H22B 0.9800
C22 H22C 0.9800
C23 C26 1.506(7)
C23 C24 1.521(7)
C23 C25 1.522(7)
C24 H24A 0.9800
C24 H24B 0.9800
C24 H24C 0.9800
C25 H25A 0.9800
C25 H25B 0.9800
C25 H25C 0.9800
C26 H26A 0.9800
C26 H26B 0.9800
C26 H26C 0.9800
O7 C31 1.250(5)
O9 C27 1.339(6)
O9 C36 1.472(6)
O8 C27 1.196(6)
N5 C27 1.373(6)
N5 C28 1.374(6)
N5 H5 0.8800
N6 C31 1.338(6)
N6 C32 1.484(6)
N6 H6 0.8800
C28 C29 1.351(7)
C28 H28 0.9500
C29 C31 1.477(6)
C29 C30 1.502(7)
C30 H30A 0.9800
C30 H30B 0.9800
C30 H30C 0.9800
C32 C34 1.509(7)
C32 C33 1.518(7)
C32 C35 1.527(7)
C34 H34A 0.9800
C34 H34B 0.9800
C34 H34C 0.9800
C33 H33A 0.9800
C33 H33B 0.9800
C33 H33C 0.9800
C35 H35A 0.9800
C35 H35B 0.9800
C35 H35C 0.9800
C36 C37 1.512(7)
C36 C39 1.518(7)
C36 C38 1.523(7)
C37 H37A 0.9800
C37 H37B 0.9800
C37 H37C 0.9800
C38 H38A 0.9800
C38 H38B 0.9800
C38 H38C 0.9800
C39 H39A 0.9800
C39 H39B 0.9800
C39 H39C 0.9800

loop_
_geom_torsion_atom_site_label_1
_geom_torsion_atom_site_label_2
_geom_torsion_atom_site_label_3
_geom_torsion_atom_site_label_4
_geom_torsion
C10 O1 C1 O2 0.4(7)
C10 O1 C1 N1 -179.5(4)
C2 N1 C1 O2 -5.4(7)
C2 N1 C1 O1 174.5(4)
C1 N1 C2 C3 -171.1(4)
N1 C2 C3 C5 -0.1(7)
N1 C2 C3 C4 178.3(4)
C6 N2 C5 O3 0.2(7)
C6 N2 C5 C3 179.8(4)
C2 C3 C5 O3 -7.2(7)
C4 C3 C5 O3 174.5(4)
C2 C3 C5 N2 173.2(4)
C4 C3 C5 N2 -5.1(6)
C5 N2 C6 C9 -177.7(4)
C5 N2 C6 C7 62.6(6)
C5 N2 C6 C8 -59.7(6)
C1 O1 C10 C11 -66.3(5)
C1 O1 C10 C13 175.7(4)
C1 O1 C10 C12 59.0(5)
C23 O4 C14 O5 0.2(7)
C23 O4 C14 N3 -179.9(4)
C15 N3 C14 O5 5.0(7)
C15 N3 C14 O4 -174.9(4)
C14 N3 C15 C16 169.2(5)
N3 C15 C16 C18 0.9(7)
N3 C15 C16 C17 -178.8(4)
C19 N4 C18 O6 1.1(7)
C19 N4 C18 C16 -178.8(4)
C15 C16 C18 O6 7.1(7)
C17 C16 C18 O6 -173.3(4)
C15 C16 C18 N4 -173.0(4)
C17 C16 C18 N4 6.6(6)
C18 N4 C19 C21 -63.9(6)
C18 N4 C19 C22 176.3(5)
C18 N4 C19 C20 57.9(6)
C14 O4 C23 C26 -177.1(4)
C14 O4 C23 C24 -59.9(5)
C14 O4 C23 C25 65.2(5)
C36 O9 C27 O8 0.4(7)
C36 O9 C27 N5 -179.4(4)
C28 N5 C27 O8 8.7(8)
C28 N5 C27 O9 -171.5(4)
C27 N5 C28 C29 169.9(5)
N5 C28 C29 C31 0.5(7)
N5 C28 C29 C30 -178.2(4)
C32 N6 C31 O7 -0.4(7)
C32 N6 C31 C29 -179.0(4)
C28 C29 C31 O7 8.7(7)
C30 C29 C31 O7 -172.6(4)
C28 C29 C31 N6 -172.7(4)
C30 C29 C31 N6 6.0(7)
C31 N6 C32 C34 178.9(5)
C31 N6 C32 C33 59.8(6)
C31 N6 C32 C35 -61.8(6)
C27 O9 C36 C37 65.9(5)
C27 O9 C36 C39 -176.2(4)
C27 O9 C36 C38 -59.1(5)
